data_4345881
loop_
_publ_author_name
'Savva, Maria'
'Skordi, Katerina'
'Fournet, Adeline D.'
'Thuijs, Annaliese E.'
'Christou, George'
'Perlepes, Spyros P.'
'Papatriantafyllopoulou, Constantina'
'Tasiopoulos, Anastasios J.'

_publ_section_title
;
 Heterometallic Mn(III)4Ln2 (Ln = Dy, Gd, Tb) Cross-Shaped Clusters and
 Their Homometallic Mn(III)4Mn(II)2 Analogues.
;
_journal_issue 10
_journal_name_full 'Inorganic chemistry'
_journal_page_first 5657
_journal_page_last 5668
_journal_paper_doi 10.1021/acs.inorgchem.7b00191
_journal_volume 56
_journal_year 2017
_chemical_formula_moiety 'C50 H44 Dy2 Mn4 N10 O26'
_chemical_formula_sum 'C50 H44 Dy2 Mn4 N10 O26'
_chemical_formula_weight 1745.71
_space_group_crystal_system trigonal
_space_group_IT_number 148
_space_group_name_Hall '-R 3'
_space_group_name_H-M_alt 'R -3 :H'
_symmetry_space_group_name_Hall '-R 3'
_symmetry_space_group_name_H-M 'R -3 :H'
_atom_sites_solution_hydrogens mixed
_audit_creation_method SHELXL-2014/7
_cell_angle_alpha 90.000(5)
_cell_angle_beta 90.000(5)
_cell_angle_gamma 120.000(5)
_cell_formula_units_Z 9
_cell_length_a 37.581(5)
_cell_length_b 37.581(5)
_cell_length_c 24.268(5)
_cell_measurement_reflns_used 16900
_cell_measurement_temperature 100(2)
_cell_measurement_theta_max 25.0317
_cell_measurement_theta_min 2.8623
_cell_volume 29683(8)
_computing_structure_refinement 'SHELXL-2014/7 (Sheldrick, 2014)'
_diffrn_ambient_temperature 100(2)
_diffrn_detector_area_resol_mean 10.4223
_diffrn_measured_fraction_theta_full 0.998
_diffrn_measured_fraction_theta_max 0.998
_diffrn_measurement_device_type 'SuperNova, Dual, Cu at zero, Atlas'
_diffrn_measurement_method '\w scans'
_diffrn_radiation_monochromator mirror
_diffrn_radiation_source 'SuperNova (Mo) X-ray Source'
_diffrn_radiation_type MoK\a
_diffrn_radiation_wavelength 0.71073
_diffrn_reflns_av_R_equivalents 0.0466
_diffrn_reflns_av_unetI/netI 0.0304
_diffrn_reflns_Laue_measured_fraction_full 0.998
_diffrn_reflns_Laue_measured_fraction_max 0.998
_diffrn_reflns_limit_h_max 44
_diffrn_reflns_limit_h_min -43
_diffrn_reflns_limit_k_max 34
_diffrn_reflns_limit_k_min -44
_diffrn_reflns_limit_l_max 28
_diffrn_reflns_limit_l_min -28
_diffrn_reflns_number 62897
_diffrn_reflns_point_group_measured_fraction_full 0.998
_diffrn_reflns_point_group_measured_fraction_max 0.998
_diffrn_reflns_theta_full 24.997
_diffrn_reflns_theta_max 24.997
_diffrn_reflns_theta_min 2.868
_exptl_absorpt_coefficient_mu 1.532
_exptl_absorpt_correction_T_max 1.00000
_exptl_absorpt_correction_T_min 0.59804
_exptl_absorpt_correction_type multi-scan
_exptl_crystal_colour 'dark red'
_exptl_crystal_density_diffrn 0.879
_exptl_crystal_description plates
_exptl_crystal_F_000 7686
_exptl_crystal_size_max 0.16
_exptl_crystal_size_mid 0.08
_exptl_crystal_size_min 0.03
_platon_squeeze_details
;
;
_refine_diff_density_max 1.067
_refine_diff_density_min -0.550
_refine_diff_density_rms 0.076
_refine_ls_extinction_method none
_refine_ls_goodness_of_fit_ref 1.101
_refine_ls_hydrogen_treatment mixed
_refine_ls_matrix_type full
_refine_ls_number_parameters 419
_refine_ls_number_reflns 11604
_refine_ls_number_restraints 7
_refine_ls_restrained_S_all 1.105
_refine_ls_R_factor_all 0.0571
_refine_ls_R_factor_gt 0.0458
_refine_ls_shift/su_max 0.001
_refine_ls_shift/su_mean 0.000
_refine_ls_structure_factor_coef Fsqd
_refine_ls_weighting_details 'w=1/[\s^2^(Fo^2^)+(0.0910P)^2^] where P=(Fo^2^+2Fc^2^)/3'
_refine_ls_weighting_scheme calc
_refine_ls_wR_factor_gt 0.1395
_refine_ls_wR_factor_ref 0.1468
_reflns_Friedel_coverage 0.000
_reflns_number_gt 8951
_reflns_number_total 11604
_reflns_threshold_expression 'I > 2\s(I)'
_cod_data_source_file ic7b00191_si_003.cif
_cod_data_source_block shelx
_cod_original_cell_volume 29683(10)
_cod_database_code 4345881
_shelx_shelxl_version_number 2014/7
_shelx_space_group_comment
;
The symmetry employed for this shelxl refinement is uniquely defined
by the following loop, which should always be used as a source of
symmetry information in preference to the above space-group names.
They are only intended as comments.
;

loop_
_space_group_symop_operation_xyz
'x, y, z'
'-y, x-y, z'
'-x+y, -x, z'
'x+2/3, y+1/3, z+1/3'
'-y+2/3, x-y+1/3, z+1/3'
'-x+y+2/3, -x+1/3, z+1/3'
'x+1/3, y+2/3, z+2/3'
'-y+1/3, x-y+2/3, z+2/3'
'-x+y+1/3, -x+2/3, z+2/3'
'-x, -y, -z'
'y, -x+y, -z'
'x-y, x, -z'
'-x+2/3, -y+1/3, -z+1/3'
'y+2/3, -x+y+1/3, -z+1/3'
'x-y+2/3, x+1/3, -z+1/3'
'-x+1/3, -y+2/3, -z+2/3'
'y+1/3, -x+y+2/3, -z+2/3'
'x-y+1/3, x+2/3, -z+2/3'

loop_
_atom_site_label
_atom_site_type_symbol
_atom_site_fract_x
_atom_site_fract_y
_atom_site_fract_z
_atom_site_U_iso_or_equiv
_atom_site_adp_type
_atom_site_occupancy
_atom_site_site_symmetry_order
_atom_site_calc_flag
_atom_site_refinement_flags_posn
_atom_site_refinement_flags_adp
Dy1 Dy 0.27047(2) 0.03313(2) 0.25006(2) 0.06111(11) Uani 1 1 d . .
Mn2 Mn 0.34785(2) 0.20614(2) 0.14481(2) 0.05239(17) Uani 1 1 d . .
Mn3 Mn 0.28030(2) 0.12724(2) 0.05686(2) 0.05724(17) Uani 1 1 d . .
O1 O 0.24351(11) 0.09967(11) -0.01725(14) 0.0887(10) Uani 1 1 d . U
O2 O 0.31342(8) 0.15180(8) 0.12580(10) 0.0557(6) Uani 1 1 d . .
O3 O 0.35188(8) 0.22917(8) 0.07190(10) 0.0528(6) Uani 1 1 d . .
O4 O 0.39399(8) 0.26070(8) 0.15942(10) 0.0556(6) Uani 1 1 d . .
O5 O 0.32085(9) 0.17128(8) 0.01589(10) 0.0604(7) Uani 1 1 d . .
O6 O 0.24048(9) 0.08306(8) 0.09828(10) 0.0599(7) Uani 1 1 d . .
O7 O 0.22426(11) 0.05831(13) 0.27585(16) 0.0904(10) Uani 1 1 d D .
O8 O 0.33147(9) 0.04780(8) 0.20340(11) 0.0591(7) Uani 1 1 d . .
O9 O 0.36305(8) 0.10999(8) 0.16285(11) 0.0586(7) Uani 1 1 d . .
O10 O 0.26676(10) -0.03186(9) 0.21794(11) 0.0680(8) Uani 1 1 d . .
O11 O 0.30090(10) -0.00610(9) 0.29246(11) 0.0682(8) Uani 1 1 d . .
O12 O 0.30332(13) -0.05637(11) 0.25098(14) 0.0909(11) Uani 1 1 d . .
O13 O 0.21704(10) -0.01919(10) 0.30387(13) 0.0844(10) Uani 1 1 d . .
N1 N 0.25433(11) 0.16634(10) 0.05766(13) 0.0587(8) Uani 1 1 d . .
N2 N 0.30205(11) 0.08593(10) 0.04747(13) 0.0598(8) Uani 1 1 d . .
N3 N 0.21381(12) -0.00427(11) 0.17695(15) 0.0698(10) Uani 1 1 d . .
N4 N 0.29570(12) 0.05824(11) 0.34920(13) 0.0643(9) Uani 1 1 d . .
N5 N 0.29071(14) -0.03207(12) 0.25309(15) 0.0729(10) Uani 1 1 d . .
C1 C 0.28309(13) 0.20404(12) 0.04019(15) 0.0552(9) Uani 1 1 d . .
C2 C 0.23409(15) 0.22670(15) 0.04931(17) 0.0691(12) Uani 1 1 d . .
H2 H 0.2272 0.2472 0.0465 0.083 Uiso 1 1 calc R U
C3 C 0.20555(17) 0.18776(17) 0.06642(19) 0.0795(14) Uani 1 1 d . .
H3 H 0.1788 0.1811 0.0749 0.095 Uiso 1 1 calc R U
C4 C 0.21793(15) 0.15913(16) 0.07054(18) 0.0729(12) Uani 1 1 d . .
H4 H 0.1990 0.1331 0.0833 0.087 Uiso 1 1 calc R U
C5 C 0.32505(13) 0.20936(12) 0.02709(15) 0.0557(10) Uani 1 1 d . .
C6 C 0.25365(13) 0.05795(12) 0.12211(15) 0.0573(10) Uani 1 1 d . .
C7 C 0.21565(13) 0.01542(12) 0.12979(17) 0.0583(10) Uani 1 1 d . .
C8 C 0.18760(14) -0.00177(14) 0.08875(19) 0.0700(12) Uani 1 1 d . .
H8 H 0.1902 0.0133 0.0570 0.084 Uiso 1 1 calc R U
C9 C 0.15559(16) -0.04090(15) 0.0936(2) 0.0835(14) Uani 1 1 d . .
H9 H 0.1361 -0.0531 0.0659 0.100 Uiso 1 1 calc R U
C10 C 0.15340(17) -0.06209(16) 0.1427(2) 0.0924(16) Uani 1 1 d . .
H10 H 0.1322 -0.0888 0.1485 0.111 Uiso 1 1 calc R U
C11 C 0.18271(16) -0.04256(15) 0.1804(2) 0.0857(15) Uani 1 1 d . .
H11 H 0.1812 -0.0572 0.2121 0.103 Uiso 1 1 calc R U
C12 C 0.29358(14) 0.02407(13) 0.08510(17) 0.0641(11) Uani 1 1 d . .
H12 H 0.2810 0.0030 0.1108 0.077 Uiso 1 1 calc R U
C13 C 0.32150(14) 0.02430(14) 0.04873(17) 0.0662(11) Uani 1 1 d . .
H13 H 0.3285 0.0038 0.0494 0.079 Uiso 1 1 calc R U
C14 C 0.28403(13) 0.05492(13) 0.08369(16) 0.0571(10) Uani 1 1 d . .
C15 C 0.33894(15) 0.05598(16) 0.01110(18) 0.0740(13) Uani 1 1 d . .
H15 H 0.3574 0.0565 -0.0149 0.089 Uiso 1 1 calc R U
C16 C 0.32969(15) 0.08587(14) 0.01145(17) 0.0691(12) Uani 1 1 d . .
H16 H 0.3425 0.1073 -0.0137 0.083 Uiso 1 1 calc R U
C17 C 0.36032(13) 0.07540(13) 0.17501(16) 0.0588(10) Uani 1 1 d . .
C18 C 0.39318(14) 0.06781(14) 0.15345(19) 0.0672(11) Uani 1 1 d . .
H18A H 0.4196 0.0892 0.1669 0.081 Uiso 1 1 calc R U
H18B H 0.3936 0.0695 0.1136 0.081 Uiso 1 1 calc R U
C19 C 0.38728(17) 0.02568(16) 0.1705(2) 0.0862(15) Uani 1 1 d . .
H19A H 0.4092 0.0225 0.1555 0.129 Uiso 1 1 calc R U
H19B H 0.3875 0.0240 0.2099 0.129 Uiso 1 1 calc R U
H19C H 0.3615 0.0043 0.1566 0.129 Uiso 1 1 calc R U
C20 C 0.32453(14) 0.09684(14) 0.35715(17) 0.0631(11) Uani 1 1 d . .
C21 C 0.33960(15) 0.11346(14) 0.40864(16) 0.0658(11) Uani 1 1 d . .
H21 H 0.3592 0.1411 0.4126 0.079 Uiso 1 1 calc R U
C22 C 0.32484(15) 0.08798(14) 0.45388(17) 0.0670(11) Uani 1 1 d . .
H22 H 0.3344 0.0980 0.4891 0.080 Uiso 1 1 calc R U
C23 C 0.29593(17) 0.04779(16) 0.44581(17) 0.0742(13) Uani 1 1 d . .
H23 H 0.2851 0.0299 0.4756 0.089 Uiso 1 1 calc R U
C24 C 0.28337(17) 0.03440(14) 0.39458(19) 0.0748(13) Uani 1 1 d . .
H24 H 0.2647 0.0066 0.3899 0.090 Uiso 1 1 calc R U
C25 C 0.27217(15) 0.23442(14) 0.03674(16) 0.0647(11) Uani 1 1 d . .
H25 H 0.2917 0.2607 0.0255 0.078 Uiso 1 1 calc R U
H7B H 0.2013(10) 0.0328(8) 0.269(2) 0.12(2) Uiso 1 1 d D .

loop_
_atom_site_aniso_label
_atom_site_aniso_U_11
_atom_site_aniso_U_22
_atom_site_aniso_U_33
_atom_site_aniso_U_23
_atom_site_aniso_U_13
_atom_site_aniso_U_12
Dy1 0.06939(16) 0.05740(15) 0.04990(15) 0.00374(8) -0.00108(9) 0.02671(11)
Mn2 0.0612(4) 0.0506(3) 0.0407(3) -0.0006(2) -0.0053(3) 0.0244(3)
Mn3 0.0681(4) 0.0546(4) 0.0443(3) -0.0022(3) -0.0096(3) 0.0271(3)
O1 0.0972(17) 0.0836(16) 0.0797(16) -0.0009(13) -0.0114(13) 0.0411(13)
O2 0.0668(17) 0.0509(15) 0.0442(14) 0.0009(11) -0.0090(12) 0.0255(13)
O3 0.0613(16) 0.0526(15) 0.0402(13) -0.0038(11) -0.0060(11) 0.0253(13)
O4 0.0634(16) 0.0514(15) 0.0470(14) -0.0011(12) -0.0083(12) 0.0249(13)
O5 0.0739(18) 0.0581(16) 0.0455(14) -0.0059(12) -0.0077(13) 0.0302(14)
O6 0.0695(18) 0.0613(16) 0.0486(15) -0.0018(12) -0.0108(13) 0.0325(15)
O7 0.079(2) 0.097(3) 0.094(3) 0.006(2) 0.018(2) 0.043(2)
O8 0.0672(18) 0.0566(16) 0.0507(15) 0.0017(13) -0.0046(14) 0.0289(15)
O9 0.0615(16) 0.0573(17) 0.0523(15) 0.0004(12) -0.0040(12) 0.0263(14)
O10 0.086(2) 0.0587(17) 0.0533(16) -0.0038(13) -0.0144(15) 0.0321(16)
O11 0.087(2) 0.0586(17) 0.0521(16) -0.0007(14) -0.0086(15) 0.0312(16)
O12 0.132(3) 0.076(2) 0.078(2) -0.0084(18) -0.023(2) 0.061(2)
O13 0.082(2) 0.074(2) 0.071(2) 0.0145(16) 0.0044(17) 0.0206(18)
N1 0.062(2) 0.059(2) 0.0457(17) 0.0010(15) -0.0076(15) 0.0235(18)
N2 0.068(2) 0.0545(19) 0.0451(17) -0.0070(15) -0.0044(16) 0.0215(17)
N3 0.077(3) 0.063(2) 0.066(2) 0.0074(18) -0.0043(19) 0.032(2)
N4 0.085(3) 0.061(2) 0.0469(19) 0.0044(16) 0.0049(17) 0.036(2)
N5 0.106(3) 0.064(2) 0.049(2) -0.0051(18) -0.013(2) 0.043(2)
C1 0.067(3) 0.060(2) 0.040(2) -0.0051(17) -0.0076(18) 0.033(2)
C2 0.078(3) 0.071(3) 0.059(3) -0.001(2) -0.011(2) 0.038(3)
C3 0.086(3) 0.100(4) 0.064(3) 0.005(3) -0.005(2) 0.055(3)
C4 0.069(3) 0.076(3) 0.065(3) 0.007(2) -0.006(2) 0.030(3)
C5 0.072(3) 0.052(2) 0.042(2) 0.0001(17) -0.0037(18) 0.031(2)
C6 0.068(3) 0.052(2) 0.045(2) -0.0013(17) -0.0086(19) 0.024(2)
C7 0.061(2) 0.053(2) 0.055(2) -0.0028(19) -0.0062(19) 0.024(2)
C8 0.075(3) 0.067(3) 0.063(3) -0.002(2) -0.009(2) 0.031(2)
C9 0.078(3) 0.072(3) 0.081(3) 0.004(3) -0.003(3) 0.023(3)
C10 0.079(3) 0.063(3) 0.102(4) 0.007(3) -0.017(3) 0.012(3)
C11 0.078(3) 0.070(3) 0.080(3) 0.016(3) -0.012(3) 0.016(3)
C12 0.076(3) 0.055(2) 0.054(2) -0.0075(19) -0.009(2) 0.027(2)
C13 0.075(3) 0.071(3) 0.050(2) -0.015(2) -0.014(2) 0.034(2)
C14 0.060(2) 0.057(2) 0.046(2) -0.0080(19) -0.0135(18) 0.023(2)
C15 0.073(3) 0.083(3) 0.056(3) -0.014(2) -0.001(2) 0.031(3)
C16 0.079(3) 0.058(3) 0.053(2) 0.003(2) 0.003(2) 0.021(2)
C17 0.065(3) 0.064(3) 0.047(2) -0.011(2) -0.0092(19) 0.032(2)
C18 0.066(3) 0.073(3) 0.065(3) -0.009(2) -0.012(2) 0.036(2)
C19 0.088(4) 0.080(3) 0.097(4) -0.010(3) -0.005(3) 0.046(3)
C20 0.075(3) 0.072(3) 0.049(2) 0.002(2) -0.001(2) 0.042(2)
C21 0.085(3) 0.069(3) 0.047(2) 0.002(2) -0.010(2) 0.041(2)
C22 0.092(3) 0.074(3) 0.043(2) 0.006(2) -0.001(2) 0.048(3)
C23 0.099(4) 0.093(4) 0.041(2) 0.012(2) 0.008(2) 0.056(3)
C24 0.096(3) 0.064(3) 0.062(3) 0.008(2) 0.013(3) 0.038(3)
C25 0.077(3) 0.070(3) 0.047(2) -0.0012(19) -0.009(2) 0.037(2)

loop_
_atom_type_symbol
_atom_type_description
_atom_type_scat_dispersion_real
_atom_type_scat_dispersion_imag
_atom_type_scat_source
C C 0.0033 0.0016 'International Tables Vol C Tables 4.2.6.8 and 6.1.1.4'
H H 0.0000 0.0000 'International Tables Vol C Tables 4.2.6.8 and 6.1.1.4'
N N 0.0061 0.0033 'International Tables Vol C Tables 4.2.6.8 and 6.1.1.4'
O O 0.0106 0.0060 'International Tables Vol C Tables 4.2.6.8 and 6.1.1.4'
Mn Mn 0.3368 0.7283 'International Tables Vol C Tables 4.2.6.8 and 6.1.1.4'
Dy Dy -0.1892 4.4098 'International Tables Vol C Tables 4.2.6.8 and 6.1.1.4'

loop_
_geom_angle_atom_site_label_1
_geom_angle_atom_site_label_2
_geom_angle_atom_site_label_3
_geom_angle
_geom_angle_site_symmetry_1
_geom_angle_site_symmetry_3
O4 Dy1 O3 65.99(8) 13 13
O4 Dy1 O8 75.61(9) 13 .
O3 Dy1 O8 74.79(9) 13 .
O4 Dy1 O13 134.74(11) 13 .
O3 Dy1 O13 134.43(10) 13 .
O8 Dy1 O13 140.90(11) . .
O4 Dy1 O7 76.30(11) 13 .
O3 Dy1 O7 76.51(12) 13 .
O8 Dy1 O7 145.99(11) . .
O13 Dy1 O7 73.09(13) . .
O4 Dy1 O11 144.81(10) 13 .
O3 Dy1 O11 110.41(9) 13 .
O8 Dy1 O11 69.98(10) . .
O13 Dy1 O11 74.45(12) . .
O7 Dy1 O11 138.51(11) . .
O4 Dy1 O10 109.86(9) 13 .
O3 Dy1 O10 143.85(10) 13 .
O8 Dy1 O10 69.64(10) . .
O13 Dy1 O10 75.64(11) . .
O7 Dy1 O10 139.15(12) . .
O11 Dy1 O10 50.92(9) . .
O4 Dy1 N3 64.00(10) 13 .
O3 Dy1 N3 128.45(10) 13 .
O8 Dy1 N3 103.75(11) . .
O13 Dy1 N3 78.56(12) . .
O7 Dy1 N3 80.45(13) . .
O11 Dy1 N3 117.30(10) . .
O10 Dy1 N3 68.04(11) . .
O4 Dy1 N4 127.71(10) 13 .
O3 Dy1 N4 63.51(10) 13 .
O8 Dy1 N4 103.01(11) . .
O13 Dy1 N4 78.16(11) . .
O7 Dy1 N4 79.73(13) . .
O11 Dy1 N4 68.85(10) . .
O10 Dy1 N4 118.55(10) . .
N3 Dy1 N4 152.93(12) . .
O4 Dy1 N5 127.74(10) 13 .
O3 Dy1 N5 128.22(11) 13 .
O8 Dy1 N5 64.94(11) . .
O13 Dy1 N5 75.99(12) . .
O7 Dy1 N5 149.07(12) . .
O11 Dy1 N5 26.00(9) . .
O10 Dy1 N5 25.16(9) . .
N3 Dy1 N5 92.90(11) . .
N4 Dy1 N5 94.67(10) . .
O4 Dy1 Mn2 33.51(6) 13 13
O3 Dy1 Mn2 33.48(6) 13 13
O8 Dy1 Mn2 66.15(7) . 13
O13 Dy1 Mn2 152.93(9) . 13
O7 Dy1 Mn2 79.84(9) . 13
O11 Dy1 Mn2 129.03(7) . 13
O10 Dy1 Mn2 128.12(7) . 13
N3 Dy1 Mn2 97.50(8) . 13
N4 Dy1 Mn2 96.96(8) . 13
N5 Dy1 Mn2 131.08(8) . 13
O2 Mn2 O2 81.01(12) 13 .
O2 Mn2 O3 166.38(12) 13 .
O2 Mn2 O3 96.92(11) . .
O2 Mn2 O4 96.58(11) 13 .
O2 Mn2 O4 166.72(12) . .
O3 Mn2 O4 82.33(11) . .
O2 Mn2 O9 101.91(11) 13 13
O2 Mn2 O9 100.65(11) . 13
O3 Mn2 O9 91.71(11) . 13
O4 Mn2 O9 92.63(11) . 13
O2 Mn2 Mn2 40.55(8) 13 13
O2 Mn2 Mn2 40.45(7) . 13
O3 Mn2 Mn2 135.87(8) . 13
O4 Mn2 Mn2 135.72(8) . 13
O9 Mn2 Mn2 104.91(8) 13 13
O2 Mn2 Dy1 138.32(8) 13 13
O2 Mn2 Dy1 138.83(8) . 13
O3 Mn2 Dy1 41.92(7) . 13
O4 Mn2 Dy1 41.75(7) . 13
O9 Mn2 Dy1 84.64(7) 13 13
Mn2 Mn2 Dy1 170.45(4) 13 13
O6 Mn3 O5 179.04(13) . .
O6 Mn3 O2 89.85(11) . .
O5 Mn3 O2 89.58(11) . .
O6 Mn3 N2 80.62(13) . .
O5 Mn3 N2 98.63(13) . .
O2 Mn3 N2 92.83(12) . .
O6 Mn3 N1 99.63(13) . .
O5 Mn3 N1 81.18(13) . .
O2 Mn3 N1 93.87(12) . .
N2 Mn3 N1 173.29(12) . .
O6 Mn3 O1 89.18(12) . .
O5 Mn3 O1 91.39(12) . .
O2 Mn3 O1 179.03(14) . .
N2 Mn3 O1 87.03(13) . .
N1 Mn3 O1 86.27(13) . .
Mn2 O2 Mn2 99.00(12) 13 .
Mn2 O2 Mn3 130.84(14) 13 .
Mn2 O2 Mn3 130.17(13) . .
C5 O3 Mn2 126.1(2) . .
C5 O3 Dy1 127.0(2) . 13
Mn2 O3 Dy1 104.60(10) . 13
C6 O4 Mn2 125.7(2) 13 .
C6 O4 Dy1 127.0(2) 13 13
Mn2 O4 Dy1 104.74(11) . 13
C5 O5 Mn3 115.4(2) . .
C6 O6 Mn3 115.2(2) . .
C17 O8 Dy1 141.8(3) . .
C17 O9 Mn2 123.6(3) . 13
N5 O10 Dy1 96.0(2) . .
N5 O11 Dy1 95.3(2) . .
C4 N1 C1 120.2(4) . .
C4 N1 Mn3 131.2(3) . .
C1 N1 Mn3 108.6(3) . .
C14 N2 C16 118.3(4) . .
C14 N2 Mn3 110.9(3) . .
C16 N2 Mn3 130.7(3) . .
C11 N3 C7 115.2(4) . .
C11 N3 Dy1 125.9(3) . .
C7 N3 Dy1 118.9(3) . .
C20 N4 C24 115.6(4) . .
C20 N4 Dy1 119.1(3) . .
C24 N4 Dy1 125.2(3) . .
O12 N5 O10 121.9(4) . .
O12 N5 O11 121.4(4) . .
O10 N5 O11 116.7(4) . .
O12 N5 Dy1 172.4(4) . .
O10 N5 Dy1 58.8(2) . .
O11 N5 Dy1 58.7(2) . .
N1 C1 C25 118.0(4) . .
N1 C1 C5 115.9(3) . .
C25 C1 C5 126.1(4) . .
C25 C2 C3 118.5(5) . .
C4 C3 C2 117.8(5) . .
N1 C4 C3 123.8(5) . .
O5 C5 O3 112.2(3) . .
O5 C5 C1 109.3(3) . .
O3 C5 C1 109.1(3) . .
O5 C5 C20 108.9(3) . 13
O3 C5 C20 108.6(3) . 13
C1 C5 C20 108.6(3) . 13
O6 C6 O4 112.7(3) . 13
O6 C6 C14 109.3(3) . .
O4 C6 C14 108.8(3) 13 .
O6 C6 C7 107.2(3) . .
O4 C6 C7 108.9(3) 13 .
C14 C6 C7 109.8(3) . .
N3 C7 C8 123.3(4) . .
N3 C7 C6 116.2(3) . .
C8 C7 C6 120.3(4) . .
C7 C8 C9 120.5(5) . .
C8 C9 C10 117.0(5) . .
C11 C10 C9 118.0(5) . .
N3 C11 C10 126.1(5) . .
C13 C12 C14 120.1(4) . .
C12 C13 C15 117.7(5) . .
N2 C14 C12 121.2(4) . .
N2 C14 C6 114.1(4) . .
C12 C14 C6 124.7(4) . .
C16 C15 C13 120.8(5) . .
C15 C16 N2 121.9(4) . .
O8 C17 O9 123.8(4) . .
O8 C17 C18 119.0(4) . .
O9 C17 C18 117.2(4) . .
C17 C18 C19 113.2(4) . .
N4 C20 C21 123.6(4) . .
N4 C20 C5 117.2(4) . 13
C21 C20 C5 119.3(4) . 13
C22 C21 C20 118.3(4) . .
C23 C22 C21 118.4(4) . .
C24 C23 C22 119.1(4) . .
C23 C24 N4 124.8(5) . .
C2 C25 C1 121.8(4) . .

loop_
_geom_bond_atom_site_label_1
_geom_bond_atom_site_label_2
_geom_bond_distance
_geom_bond_site_symmetry_2
Dy1 O4 2.346(2) 13
Dy1 O3 2.352(3) 13
Dy1 O8 2.362(3) .
Dy1 O13 2.378(3) .
Dy1 O7 2.438(4) .
Dy1 O11 2.495(3) .
Dy1 O10 2.501(3) .
Dy1 N3 2.582(4) .
Dy1 N4 2.585(3) .
Dy1 N5 2.907(4) .
Dy1 Mn2 3.4067(7) 13
Mn2 O2 1.844(2) 13
Mn2 O2 1.848(3) .
Mn2 O3 1.942(2) .
Mn2 O4 1.945(3) .
Mn2 O9 2.155(3) 13
Mn2 Mn2 2.8072(12) 13
Mn2 Dy1 3.4067(7) 13
Mn3 O6 1.877(3) .
Mn3 O5 1.878(3) .
Mn3 O2 2.013(2) .
Mn3 N2 2.097(4) .
Mn3 N1 2.132(4) .
Mn3 O1 2.188(3) .
O2 Mn2 1.844(2) 13
O3 C5 1.415(4) .
O3 Dy1 2.352(3) 13
O4 C6 1.415(4) 13
O4 Dy1 2.346(2) 13
O5 C5 1.386(5) .
O6 C6 1.392(5) .
O8 C17 1.266(5) .
O9 C17 1.286(5) .
O9 Mn2 2.155(3) 13
O10 N5 1.243(5) .
O11 N5 1.280(4) .
O12 N5 1.222(5) .
N1 C4 1.293(6) .
N1 C1 1.350(5) .
N2 C14 1.342(5) .
N2 C16 1.358(6) .
N3 C11 1.327(6) .
N3 C7 1.346(5) .
N4 C20 1.321(6) .
N4 C24 1.347(5) .
C1 C25 1.395(6) .
C1 C5 1.521(6) .
C2 C25 1.345(6) .
C2 C3 1.376(7) .
C3 C4 1.373(7) .
C5 C20 1.524(6) 13
C6 O4 1.415(4) 13
C6 C14 1.522(6) .
C6 C7 1.532(6) .
C7 C8 1.356(6) .
C8 C9 1.362(6) .
C9 C10 1.412(7) .
C10 C11 1.335(7) .
C12 C13 1.368(6) .
C12 C14 1.375(6) .
C13 C15 1.379(6) .
C15 C16 1.331(7) .
C17 C18 1.494(6) .
C18 C19 1.542(7) .
C20 C21 1.385(6) .
C20 C5 1.524(6) 13
C21 C22 1.378(6) .
C22 C23 1.363(7) .
C23 C24 1.336(6) .

loop_
_platon_squeeze_void_nr
_platon_squeeze_void_average_x
_platon_squeeze_void_average_y
_platon_squeeze_void_average_z
_platon_squeeze_void_volume
_platon_squeeze_void_count_electrons
_platon_squeeze_void_content
1 -0.011 -0.008 -0.004 18510 3270 ' '
